data_2012175
loop_
_publ_author_name
'Naumov, Pan\<ce'
'Jovanovski, Gligor'
'Hu, Sheng-Zhi'
'Suh, Il-Hwan'
'Razak, Ibrahim Abdul'
'Chantrapromma, Suchada'
'Fun, Hoong-Kun'
'Ng, Seik Weng'

_publ_section_title
;
 On the short carbonyl bond in
 bis[\m-1,2-benzisothiazol-3(2<i>H</i>)-one
 1,1-dioxido-\k^2^<i>N</i>:<i>O</i>]bis{[1,2-benzisothiazol-3(2<i>H</i>)-one
 1,1-dioxido-\k<i>N</i>]bis(imidazole)copper(II)}
;
_journal_issue 9
_journal_name_full 'Acta Crystallographica Section C'
_journal_page_first 1016
_journal_page_last 1019
_journal_paper_doi 10.1107/S0108270101009507
_journal_volume 57
_journal_year 2001
_chemical_formula_iupac '[Cu2 (C7 H4 N O3 S)4 (C3 H4 N2)4]'
_chemical_formula_moiety 'C40 H32 Cu2 N12 O12 S4'
_chemical_formula_sum 'C40 H32 Cu2 N12 O12 S4'
_chemical_formula_weight 1128.10
_chemical_name_systematic
;
Bis[\m-1,2-benzisothiazol-3(2H)-one
1,1-dioxido-\kN:\kO]bis{[1,2-benzisothiazol-3(2H)-one
1,1-dixoido-\kN]bis(imidazole)copper(II)}
;
_space_group_IT_number 14
_symmetry_cell_setting monoclinic
_symmetry_space_group_name_Hall '-P 2yn'
_symmetry_space_group_name_H-M 'P 1 21/n 1'
_audit_creation_method 'Manual editing of SHELXL97 cif'
_cell_angle_alpha 90
_cell_angle_beta 95.3460(10)
_cell_angle_gamma 90
_cell_formula_units_Z 2
_cell_length_a 11.11760(10)
_cell_length_b 11.51120(10)
_cell_length_c 17.12030(10)
_cell_measurement_reflns_used 8192
_cell_measurement_temperature 298(2)
_cell_measurement_theta_max 28.31
_cell_measurement_theta_min 2.10
_cell_volume 2181.47(3)
_computing_cell_refinement 'SAINT (Siemens, 1996)'
_computing_data_collection 'SMART (Siemens, 1996)'
_computing_data_reduction SAINT
_computing_molecular_graphics 'ORTEPII (Johnson, 1976)'
_computing_publication_material SHELXL97
_computing_structure_refinement 'SHELXL97 (Sheldrick, 1997)'
_computing_structure_solution 'SHELXS97 (Sheldrick, 1997)'
_diffrn_ambient_temperature 298(2)
_diffrn_measured_fraction_theta_full .980
_diffrn_measured_fraction_theta_max .980
_diffrn_measurement_device_type 'Siemens CCD area-detector'
_diffrn_measurement_method '\w scan'
_diffrn_radiation_monochromator graphite
_diffrn_radiation_source 'fine-focus sealed tube'
_diffrn_radiation_type MoK\a
_diffrn_radiation_wavelength .71073
_diffrn_reflns_av_R_equivalents .068
_diffrn_reflns_av_sigmaI/netI .072
_diffrn_reflns_limit_h_max 14
_diffrn_reflns_limit_h_min -14
_diffrn_reflns_limit_k_max 15
_diffrn_reflns_limit_k_min -13
_diffrn_reflns_limit_l_max 22
_diffrn_reflns_limit_l_min -16
_diffrn_reflns_number 15502
_diffrn_reflns_theta_full 28.31
_diffrn_reflns_theta_max 28.31
_diffrn_reflns_theta_min 2.10
_diffrn_standards_decay_% none
_exptl_absorpt_coefficient_mu 1.246
_exptl_absorpt_correction_T_max .754
_exptl_absorpt_correction_T_min .610
_exptl_absorpt_correction_type empirical
_exptl_absorpt_process_details '(SADABS; Sheldrick, 1996)'
_exptl_crystal_colour blue
_exptl_crystal_density_diffrn 1.717
_exptl_crystal_density_method 'not measured'
_exptl_crystal_description parallelepiped
_exptl_crystal_F_000 1148
_exptl_crystal_size_max .44
_exptl_crystal_size_mid .36
_exptl_crystal_size_min .24
_refine_diff_density_max .65
_refine_diff_density_min -1.24
_refine_ls_extinction_method none
_refine_ls_goodness_of_fit_ref .984
_refine_ls_hydrogen_treatment constr
_refine_ls_matrix_type full
_refine_ls_number_parameters 332
_refine_ls_number_reflns 5330
_refine_ls_number_restraints 16
_refine_ls_restrained_S_all 1.005
_refine_ls_R_factor_all .067
_refine_ls_R_factor_gt .051
_refine_ls_shift/su_max <0.001
_refine_ls_shift/su_mean .000
_refine_ls_structure_factor_coef Fsqd
_refine_ls_weighting_details 'calc w = 1/[\s^2^(Fo^2^)+(0.0821P)^2^] where P=(Fo^2^+2Fc^2^)/3'
_refine_ls_weighting_scheme calc
_refine_ls_wR_factor_ref .139
_reflns_number_gt 4073
_reflns_number_total 5330
_reflns_threshold_expression I>2\s(I)
_cod_data_source_file bj1032.cif
_cod_data_source_block I
_cod_depositor_comments
;
The following automatic conversions were performed:
'_symmetry_cell_setting' value 'Monoclinic' changed to 'monoclinic'
according to '/home/saulius/struct/CIF-dictionaries/cif_core.dic'
dictionary named 'cif_core.dic' version 2.4.1 from 2010-06-29.

Automatic conversion script
Id: cif_fix_enum 1527 2010-12-29 10:47:43Z saulius 

The following automatic conversions were performed:

'_symmetry_cell_setting' value 'Monoclinic' changed to 'monoclinic'
according to /home/saulius/struct/CIF-dictionaries/cif_core.dic
dictionary named 'cif_core.dic' version 2.4.1 from 2010-06-29.

Automatic conversion script
Id: cif_fix_values 1715 2011-07-08 13:25:40Z adriana 
;
_cod_original_sg_symbol_H-M 'P 21/n'
_cod_database_code 2012175
_cod_database_fobs_code 2012175

loop_
_symmetry_equiv_pos_as_xyz
'x, y, z'
'-x+1/2, y+1/2, -z+1/2'
'-x, -y, -z'
'x-1/2, -y-1/2, z-1/2'

loop_
_atom_site_label
_atom_site_fract_x
_atom_site_fract_y
_atom_site_fract_z
_atom_site_U_iso_or_equiv
_atom_site_adp_type
_atom_site_calc_flag
_atom_site_refinement_flags
_atom_site_occupancy
_atom_site_disorder_assembly
_atom_site_disorder_group
_atom_site_type_symbol
Cu1 .14122(3) .15548(3) .04009(2) .02250(10) Uani d . 1 . . Cu
S1 .32211(8) .34788(7) .12327(5) .0285(3) Uani d PD .870(3) A 1 S
S1' .3897(5) .2427(4) -.0156(3) .0342(9) Uani d PD .130(3) A 2 S
S2 .02090(7) -.23445(7) -.17712(5) .0327(2) Uani d . 1 . . S
O1 .3807(3) .1990(3) -.0588(2) .0469(8) Uani d PD .870(3) A 1 O
O1' .2590(10) .388(2) .1430(10) .0469(8) Uani d PD .13 A 2 O
O2 .2457(2) .4488(3) .1221(2) .0492(8) Uani d PD .870(3) A 1 O
O2' .362(2) .280(2) -.0950(5) .0492(8) Uani d PD .13 A 2 O
O3 .3268(3) .2815(3) .1942(2) .0465(8) Uani d PD .870(3) A 1 O
O3' .444(2) .1295(9) -.0080(10) .0465(8) Uani d PD .13 A 2 O
O4 .1159(2) .0132(2) -.05220(10) .0321(5) Uani d . 1 . . O
O5 .0174(3) -.3510(2) -.1472(2) .0590(8) Uani d . 1 . . O
O6 -.0632(2) -.2112(3) -.2444(2) .0516(7) Uani d . 1 . . O
N2 .0061(2) -.1388(2) -.10870(10) .0248(5) Uani d . 1 . . N
N3 .0449(2) .2563(2) -.03450(10) .0250(5) Uani d . 1 . . N
N4 -.0295(3) .4081(2) -.0967(2) .0362(6) Uani d . 1 . . N
N5 .2372(2) .0395(2) .10230(10) .0260(5) Uani d . 1 . . N
N6 .3116(3) -.0751(3) .1953(2) .0398(7) Uani d . 1 . . N
N1 .2894(2) .2643(2) .04660(10) .0251(5) Uani d D 1 . . N
C1 .6039(4) .3383(3) .0067(3) .0520(10) Uani d . 1 . . C
C2 .6902(4) .4036(4) .0483(3) .0590(10) Uani d . 1 . . C
C3 .6646(4) .4632(4) .1129(3) .0580(10) Uani d . 1 . . C
C4 .5505(4) .4558(4) .1424(2) .0520(10) Uani d . 1 A . C
C5 .4650(2) .3813(2) .1013(2) .0315(7) Uani d D 1 . . C
C6 .4940(2) .3289(2) .0341(2) .0289(6) Uani d D 1 A . C
C7 .3865(4) .2570(3) .0018(3) .0342(9) Uani d PD .870(3) A 1 C
C7' .3352(7) .3379(5) .1072(5) .0285(3) Uani d PD .13 A 2 C
C8 .3163(3) -.0542(3) -.1529(2) .0333(7) Uani d . 1 . . C
C9 .3908(3) -.1053(4) -.2046(2) .0446(9) Uani d . 1 . . C
C10 .3546(3) -.1978(3) -.2504(2) .0446(9) Uani d . 1 . . C
C11 .2395(3) -.2446(3) -.2490(2) .0401(8) Uani d . 1 . . C
C12 .1674(3) -.1960(3) -.1969(2) .0285(6) Uani d . 1 . . C
C13 .2029(2) -.1026(2) -.1496(2) .0233(6) Uani d . 1 . . C
C14 .1059(2) -.0675(2) -.0987(2) .0222(6) Uani d . 1 . . C
C15 .0601(3) .3673(3) -.0477(2) .0322(7) Uani d . 1 . . C
C16 -.1069(3) .3189(3) -.1166(2) .0386(8) Uani d . 1 . . C
C17 -.0601(3) .2259(3) -.0782(2) .0362(8) Uani d . 1 . . C
C18 .2286(3) .0059(3) .1748(2) .0321(7) Uani d . 1 . . C
C19 .3775(3) -.0939(3) .1342(2) .0380(8) Uani d . 1 . . C
C20 .3314(3) -.0218(3) .0766(2) .0348(7) Uani d . 1 . . C
H4N -.0374 .4786 -.1131 .043 Uiso calc R 1 . . H
H6N .3214 -.1096 .2400 .048 Uiso calc R 1 . . H
H1 .6203 .3012 -.0394 .062 Uiso calc R 1 . . H
H2 .7676 .4073 .0320 .071 Uiso calc R 1 . . H
H3 .7238 .5102 .1385 .070 Uiso calc R 1 . . H
H4 .5325 .4974 .1864 .062 Uiso calc R 1 . . H
H8 .3417 .0093 -.1221 .040 Uiso calc R 1 . . H
H9 .4678 -.0751 -.2078 .053 Uiso calc R 1 . . H
H10 .4077 -.2301 -.2833 .053 Uiso calc R 1 . . H
H11 .2128 -.3058 -.2817 .048 Uiso calc R 1 . . H
H15 .1247 .4114 -.0257 .039 Uiso calc R 1 . . H
H16 -.1777 .3221 -.1501 .046 Uiso calc R 1 . . H
H17 -.0935 .1518 -.0808 .043 Uiso calc R 1 . . H
H18 .1728 .0344 .2072 .039 Uiso calc R 1 . . H
H19 .4414 -.1457 .1321 .046 Uiso calc R 1 . . H
H20 .3594 -.0150 .0273 .042 Uiso calc R 1 . . H

loop_
_atom_site_aniso_label
_atom_site_aniso_U_11
_atom_site_aniso_U_22
_atom_site_aniso_U_33
_atom_site_aniso_U_12
_atom_site_aniso_U_13
_atom_site_aniso_U_23
Cu1 .0186(2) .0212(2) .0267(2) -.00120(10) -.00300(10) .00450(10)
S1 .0192(4) .0337(5) .0330(5) -.0023(3) .0040(3) -.0081(3)
S1' .0370(10) .04(3) .028(2) -.0180(10) -.0060(10) .000(2)
S2 .0263(4) .0283(4) .0447(5) -.0099(3) .0094(3) -.0138(3)
O1 .042(2) .056(2) .044(2) -.021(2) .0140(10) -.026(2)
O1' .042(2) .056(2) .044(2) -.021(2) .0140(10) -.026(2)
O2 .0290(10) .041(2) .077(2) .0110(10) .0030(10) -.018(2)
O2' .0290(10) .041(2) .077(2) .0110(10) .0030(10) -.018(2)
O3 .049(2) .063(2) .028(2) -.014(2) .0080(10) -.0010(10)
O3' .049(2) .063(2) .028(2) -.014(2) .0080(10) -.0010(10)
O4 .0330(10) .0320(10) .0310(10) -.0050(10) .0000(10) -.0130(10)
O5 .064(2) .0260(10) .092(2) -.0200(10) .035(2) -.0130(10)
O6 .034(2) .069(2) .050(2) -.0080(10) -.0060(10) -.0320(10)
N2 .0220(10) .0270(10) .0260(10) -.0020(10) .0040(10) -.0040(10)
N3 .0210(10) .0230(10) .0290(10) -.0010(10) -.0040(10) .0040(10)
N4 .045(2) .0240(10) .039(2) .0070(10) -.0060(10) .0080(10)
N5 .0230(10) .0240(10) .0300(10) .0000(10) -.0040(10) .0010(10)
N6 .040(2) .042(2) .036(2) .0100(10) -.0030(10) .0160(10)
N1 .0190(10) .0280(10) .0270(10) -.0050(10) -.0020(10) -.0030(10)
C1 .040(2) .053(2) .067(3) -.010(2) .025(2) -.007(2)
C2 .032(2) .060(3) .087(3) -.018(2) .009(2) .000(2)
C3 .038(2) .059(3) .075(3) -.022(2) -.015(2) .005(2)
C4 .061(2) .053(2) .039(2) -.018(2) -.006(2) -.013(2)
C5 .027(2) .034(2) .034(2) -.0040(10) .0020(10) -.0010(10)
C6 .0230(10) .031(2) .033(2) -.0070(10) .0010(10) .0000(10)
C7 .0370(10) .036(2) .028(2) -.0180(10) -.0060(10) .000(2)
C7' .0192(4) .0337(5) .0330(5) -.0023(3) .0040(3) -.0081(3)
C8 .026(2) .038(2) .036(2) -.0100(10) .0030(10) -.0010(10)
C9 .025(2) .058(2) .053(2) -.009(2) .012(2) .000(2)
C10 .032(2) .053(2) .052(2) .001(2) .022(2) -.005(2)
C11 .038(2) .038(2) .046(2) -.001(2) .013(2) -.013(2)
C12 .0250(10) .0260(10) .035(2) -.0020(10) .0060(10) -.0050(10)
C13 .0210(10) .0240(10) .0250(10) -.0030(10) .0000(10) .0000(10)
C14 .0190(10) .0240(10) .0230(10) -.0020(10) .0000(10) -.0020(10)
C15 .034(2) .022(2) .039(2) -.0040(10) -.0080(10) .0010(10)
C16 .030(2) .040(2) .043(2) .0010(10) -.0120(10) .0060(10)
C17 .027(2) .031(2) .048(2) -.0090(10) -.0120(10) .0040(10)
C18 .031(2) .038(2) .028(2) .0080(10) .0060(10) .0050(10)
C19 .035(2) .037(2) .040(2) .0100(10) -.006(2) .004910
C20 .033(2) .042(2) .029(2) .0110(10) .0000(10) .0020(10)

loop_
_atom_type_symbol
_atom_type_description
_atom_type_scat_dispersion_real
_atom_type_scat_dispersion_imag
_atom_type_scat_source
C C .0033 .0016 'International Tables Vol C Tables 4.2.6.8 and 6.1.1.4'
H H .0000 .0000 'International Tables Vol C Tables 4.2.6.8 and 6.1.1.4'
N N .0061 .0033 'International Tables Vol C Tables 4.2.6.8 and 6.1.1.4'
O O .0106 .0060 'International Tables Vol C Tables 4.2.6.8 and 6.1.1.4'
S S .1246 .1234 'International Tables Vol C Tables 4.2.6.8 and 6.1.1.4'
Cu Cu .3201 1.2651 'International Tables Vol C Tables 4.2.6.8 and 6.1.1.4'

loop_
_geom_angle_atom_site_label_1
_geom_angle_atom_site_label_2
_geom_angle_atom_site_label_3
_geom_angle_site_symmetry_1
_geom_angle_site_symmetry_3
_geom_angle
_geom_angle_publ_flag
N1 Cu1 N2 . 3 133.00(10) yes
N1 Cu1 N3 . . 93.50(10) yes
N1 Cu1 N5 . . 89.60(10) yes
N1 Cu1 O4 . . 121.40(10) yes
N2 Cu1 N3 . 3 90.60(10) yes
N2 Cu1 N5 . 3 92.70(10) yes
N2 Cu1 O4 3 . 105.60(10) yes
N3 Cu1 N5 . . 172.00(10) yes
N3 Cu1 O4 . . 87.10(10) yes
N5 Cu1 O4 . . 85.00(10) yes
O2 S1 O3 . . 114.7(2) no
O2 S1 N1 . . 112.1(2) no
O3 S1 N1 . . 110.7(2) no
O2 S1 C5 . . 112.0(2) no
O3 S1 C5 . . 110.2(2) no
N1 S1 C5 . . 95.60(10) no
O2' S1' O3' . . 114.0(10) no
O2' S1' N1 . . 118.3(8) no
O3' S1' N1 . . 112.9(8) no
O2' S1' C6 . . 112.1(9) no
O3' S1' C6 . . 103.1(8) no
N1 S1' C6 . . 93.4(3) no
O5 S2 O6 . . 114.9(2) no
O5 S2 N2 . . 111.5(2) no
O6 S2 N2 . . 110.40(10) no
O5 S2 C12 . . 111.2(2) no
O6 S2 C12 . . 110.2(2) no
N2 S2 C12 . . 97.30(10) no
C14 O4 Cu1 . . 176.2(2) no
C14 N2 S2 . . 111.0(2) no
C14 N2 Cu1 . 3 130.0(2) no
S2 N2 Cu1 . 3 118.30(10) no
C15 N3 C17 . . 105.7(3) no
C15 N3 Cu1 . . 128.0(2) no
C17 N3 Cu1 . . 126.0(2) no
C15 N4 C16 . . 108.1(3) no
C18 N5 C20 . . 106.1(3) no
C18 N5 Cu1 . . 129.1(2) no
C20 N5 Cu1 . . 124.8(2) no
C18 N6 C19 . . 108.7(3) no
C7 N1 C7' . . 101.5(5) no
C7' N1 S1' . . 110.7(3) no
C7 N1 S1 . . 110.7(2) no
S1' N1 S1 . . 119.9(3) no
C7 N1 Cu1 . . 126.4(2) no
C7' N1 Cu1 . . 129.9(3) no
S1' N1 Cu1 . . 117.5(2) no
S1 N1 Cu1 . . 121.00(10) no
C6 C1 C2 . . 118.5(4) no
C3 C2 C1 . . 120.9(4) no
C2 C3 C4 . . 121.8(4) no
C3 C4 C5 . . 116.2(3) no
C6 C5 C4 . . 119.2(3) no
C6 C5 C7' . . 102.0(4) no
C4 C5 C7' . . 138.8(4) no
C6 C5 S1 . . 112.5(2) no
C4 C5 S1 . . 128.3(3) no
C1 C6 C5 . . 123.2(3) no
C1 C6 C7 . . 128.7(4) no
C5 C6 C7 . . 108.0(3) no
C1 C6 S1' . . 118.1(3) no
C5 C6 S1' . . 118.6(3) no
O1 C7 N1 . . 121.2(4) no
O1 C7 C6 . . 125.5(5) no
N1 C7 C6 . . 113.2(4) no
O1' C7' N1 . . 115.4(8) no
O1' C7' C5 . . 125.0(8) no
N1 C7' C5 . . 115.3(5) no
C13 C8 C9 . . 116.9(3) no
C10 C9 C8 . . 122.2(3) no
C9 C10 C11 . . 121.1(3) no
C12 C11 C10 . . 116.5(3) no
C11 C12 C13 . . 123.1(3) no
C11 C12 S2 . . 129.2(3) no
C13 C12 S2 . . 107.7(2) no
C12 C13 C8 . . 120.0(3) no
C12 C13 C14 . . 111.6(2) no
C8 C13 C14 . . 128.4(3) no
O4 C14 N2 . . 123.8(3) no
O4 C14 C13 . . 123.7(2) no
N2 C14 C13 . . 112.4(2) no
N3 C15 N4 . . 110.7(3) no
C17 C16 N4 . . 105.8(3) no
C16 C17 N3 . . 109.7(3) no
N5 C18 N6 . . 110.1(3) no
N6 C19 C20 . . 105.7(3) no
C19 C20 N5 . . 109.4(3) no
C15 N4 H4N . . 125.9 no
C16 N4 H4N . . 125.9 no
C18 N6 H6N . . 125.6 no
C19 N6 H6N . . 125.6 no
C6 C1 H1 . . 120.8 no
C2 C1 H1 . . 120.8 no
C3 C2 H2 . . 119.6 no
C1 C2 H2 . . 119.6 no
C2 C3 H3 . . 119.1 no
C4 C3 H3 . . 119.1 no
C3 C4 H4 . . 121.9 no
C5 C4 H4 . . 121.9 no
C13 C8 H8 . . 121.5 no
C9 C8 H8 . . 121.5 no
C10 C9 H9 . . 118.9 no
C8 C9 H9 . . 118.9 no
C9 C10 H10 . . 119.4 no
C11 C10 H10 . . 119.4 no
C12 C11 H11 . . 121.7 no
C10 C11 H11 . . 121.7 no
N3 C15 H15 . . 124.7 no
N4 C15 H15 . . 124.7 no
C17 C16 H16 . . 127.1 no
N4 C16 H16 . . 127.1 no
C16 C17 H17 . . 125.1 no
N3 C17 H17 . . 125.1 no
N5 C18 H18 . . 124.9 no
N6 C18 H18 . . 124.9 no
N6 C19 H19 . . 127.2 no
C20 C19 H19 . . 127.2 no
C19 C20 H20 . . 125.3 no
N5 C20 H20 . . 125.3 no

loop_
_geom_bond_atom_site_label_1
_geom_bond_atom_site_label_2
_geom_bond_site_symmetry_2
_geom_bond_distance
_geom_bond_publ_flag
Cu1 N1 . 2.065(2) yes
Cu1 N2 3 2.111(2) yes
Cu1 N3 . 1.967(2) yes
Cu1 N5 . 1.960(2) yes
Cu1 O4 . 2.275(2) yes
S1 O2 . 1.438(3) no
S1 O3 . 1.432(3) no
S1 N1 . 1.640(2) no
S1 C5 . 1.711(3) no
S1' O2' . 1.433(6) no
S1' O3' . 1.436(6) no
S1' N1 . 1.631(5) no
S1' C6 . 1.693(5) no
S2 O5 . 1.438(3) no
S2 O6 . 1.440(3) no
S2 N2 . 1.627(2) no
S2 C12 . 1.751(3) no
O1 C7 . 1.230(6) no
O1' C7' . 1.237(7) no
O4 C14 . 1.223(3) no
N2 C14 . 1.378(3) no
N3 C15 . 1.312(4) no
N3 C17 . 1.372(4) no
N4 C15 . 1.327(4) no
N4 C16 . 1.362(4) no
N5 C18 . 1.312(4) no
N5 C20 . 1.370(4) no
N6 C18 . 1.336(4) no
N6 C19 . 1.349(4) no
N1 C7 . 1.383(6) no
N1 C7' . 1.398(8) no
C1 C6 . 1.354(5) no
C1 C2 . 1.365(6) no
C2 C3 . 1.355(6) no
C3 C4 . 1.410(6) no
C4 C5 . 1.418(4) no
C5 C6 . 1.363(4) no
C5 C7' . 1.540(7) no
C6 C7 . 1.515(6) no
C8 C13 . 1.384(4) no
C8 C9 . 1.397(5) no
C9 C10 . 1.361(5) no
C10 C11 . 1.391(5) no
C11 C12 . 1.374(4) no
C12 C13 . 1.381(4) no
C13 C14 . 1.503(4) no
C16 C17 . 1.336(4) no
C19 C20 . 1.352(4) no
N4 H4N . .8600 no
N6 H6N . .8600 no
C1 H1 . .9300 no
C2 H2 . .9300 no
C3 H3 . .9300 no
C4 H4 . .9300 no
C8 H8 . .9300 no
C9 H9 . .9300 no
C10 H10 . .9300 no
C11 H11 . .9300 no
C15 H15 . .9300 no
C16 H16 . .9300 no
C17 H17 . .9300 no
C18 H18 . .9300 no
C19 H19 . .9300 no
C20 H20 . .9300 no

loop_
_geom_hbond_atom_site_label_D
_geom_hbond_atom_site_label_H
_geom_hbond_atom_site_label_A
_geom_hbond_site_symmetry_A
_geom_hbond_distance_DH
_geom_hbond_distance_HA
_geom_hbond_distance_DA
_geom_hbond_angle_DHA
_geom_hbond_publ_flag
N4 H4N O2 3_565 .86 2.45 2.913(4) 114 yes
N4 H4N O5 1_565 .86 2.15 2.966(4) 158 yes
N6 H6N O6 4_656 .86 2.43 2.965(4) 121 yes
N6 H6N O2 2_545 .86 2.63 3.261(4) 131 yes
N6 H6N O3 2_545 .86 2.43 3.036(4) 128 yes
N6 H6N O1' 2_545 .86 2.27 2.98(2) 140 yes

loop_
_geom_torsion_atom_site_label_1
_geom_torsion_atom_site_label_2
_geom_torsion_atom_site_label_3
_geom_torsion_atom_site_label_4
_geom_torsion_site_symmetry_1
_geom_torsion_site_symmetry_4
_geom_torsion
_geom_torsion_publ_flag
O5 S2 N2 C14 . . 119.6(2) no
O6 S2 N2 C14 . . -111.4(2) no
C12 S2 N2 C14 . . 3.3(2) no
O5 S2 N2 Cu1 . 3 -51.9(2) no
O6 S2 N2 Cu1 . 3 77.2(2) no
C12 S2 N2 Cu1 . 3 -168.1(2) no
N1 Cu1 N3 C15 . . -21.0(3) no
N2 Cu1 N3 C15 3 . 112.1(3) no
O4 Cu1 N3 C15 . . -142.3(3) no
N1 Cu1 N3 C17 . . 165.7(3) no
N2 Cu1 N3 C17 3 . -61.2(3) no
O4 Cu1 N3 C17 . . 44.4(3) no
N1 Cu1 N5 C18 . . 109.6(3) no
N2 Cu1 N5 C18 3 . -23.4(3) no
O4 Cu1 N5 C18 . . -128.8(3) no
N1 Cu1 N5 C20 . . -68.9(2) no
N2 Cu1 N5 C20 3 . 158.1(2) no
O4 Cu1 N5 C20 . . 52.7(2) no
O2' S1' N1 C7' . . -118.0(10) no
O3' S1' N1 C7' . . 105.3(9) no
C6 S1' N1 C7' . . -.5(3) no
O2' S1' N1 Cu1 . . 76.0(10) no
O3' S1' N1 Cu1 . . -60.7(9) no
C6 S1' N1 Cu1 . . -166.5(2) no
O3 S1 N1 C7 . . -113.2(2) no
O2 S1 N1 C7 . . 117.4(2) no
C5 S1 N1 C7 . . .9(2) no
O3 S1 N1 Cu1 . . 51.9(2) no
O2 S1 N1 Cu1 . . -77.5(2) no
C5 S1 N1 Cu1 . . 166.0(2) no
N5 Cu1 N1 C7 . . 79.3(2) no
N3 Cu1 N1 C7 . . -93.3(2) no
N2 Cu1 N1 C7 3 . 172.6(2) no
O4 Cu1 N1 C7 . . -4.6(2) no
N5 Cu1 N1 C7' . . -80.4(3) no
N3 Cu1 N1 C7' . . 107.0(3) no
N2 Cu1 N1 C7' 3 . 12.9(3) no
O4 Cu1 N1 C7' . . -164.3(3) no
N5 Cu1 N1 S1' . . 82.5920 no
N3 Cu1 N1 S1' . . -90.2(2) no
N2 Cu1 N1 S1' 3 . 175.7(2) no
O4 Cu1 N1 S1' . . -1.5(2) no
N5 Cu1 N1 S1 . . -83.3910 no
N3 Cu1 N1 S1 . . 104.10(10) no
N2 Cu1 N1 S1 3 . 10.0(2) no
O4 Cu1 N1 S1 . . -167.20(10) no
C6 C1 C2 C3 . . -3.8(7) no
C1 C2 C3 C4 . . 3.3(7) no
C2 C3 C4 C5 . . .8(6) no
C3 C4 C5 C6 . . -4.5(5) no
C3 C4 C5 S1 . . 177.0(3) no
O3 S1 C5 C6 . . 114.1(2) no
O2 S1 C5 C6 . . -116.9(2) no
N1 S1 C5 C6 . . -.40(10) no
O3 S1 C5 C4 . . -67.4(3) no
O2 S1 C5 C4 . . 61.7(3) no
N1 S1 C5 C4 . . 178.2(3) no
C2 C1 C6 C5 . . .0(5) no
C2 C1 C6 C7 . . -176.2(4) no
C2 C1 C6 S1' . . -177.2(4) no
C4 C5 C6 C1 . . 4.2(4) no
C7' C5 C6 C1 . . -177.1(3) no
S1 C5 C6 C1 . . -177.1(3) no
C4 C5 C6 C7 . . -178.9(3) no
C7' C5 C6 C7 . . -.3(3) no
S1 C5 C6 C7 . . -.2(2) no
C4 C5 C6 S1' . . -178.6(3) no
C7' C5 C6 S1' . . .0(3) no
O2' S1' C6 C1 . . -60.0(9) no
O3' S1' C6 C1 . . 63.1(8) no
N1 S1' C6 C1 . . 177.6(3) no
O2' S1' C6 C5 . . 122.7(8) no
O3' S1' C6 C5 . . -114.2(8) no
N1 S1' C6 C5 . . .2(3) no
S1 N1 C7 O1 . . -179.6(3) no
Cu1 N1 C7 O1 . . 16.3(4) no
S1 N1 C7 C6 . . -1.2(3) no
Cu1 N1 C7 C6 . . -165.3(2) no
C1 C6 C7 O1 . . -4.2(5) no
C5 C6 C7 O1 . . 179.2(3) no
C1 C6 C7 N1 . . 177.5(3) no
C5 C6 C7 N1 . . .9(3) no
S1' N1 C7' O1' . . 158.0(10) no
Cu1 N1 C7' O1' . . -38.0(10) no
S1' N1 C7' C5 . . .6(3) no
Cu1 N1 C7' C5 . . 164.3(2) no
C6 C5 C7' O1' . . -156(2) no
C4 C5 C7' O1' . . 22(2) no
C6 C5 C7' N1 . . -.4(3) no
C4 C5 C7' N1 . . 177.8(4) no
C13 C8 C9 C10 . . .5(6) no
C8 C9 C10 C11 . . 1.3(6) no
C9 C10 C11 C12 . . -2.7(6) no
C10 C11 C12 C13 . . 2.3(5) no
C10 C11 C12 S2 . . -178.0(3) no
O5 S2 C12 C11 . . 61.9(4) no
O6 S2 C12 C11 . . -66.8(4) no
N2 S2 C12 C11 . . 178.4(3) no
O5 S2 C12 C13 . . -118.4(2) no
O6 S2 C12 C13 . . 112.9(2) no
N2 S2 C12 C13 . . -2.0(3) no
C11 C12 C13 C8 . . -.6(5) no
S2 C12 C13 C8 . . 179.7(2) no
C11 C12 C13 C14 . . 179.8(3) no
S2 C12 C13 C14 . . .1(3) no
C9 C8 C13 C12 . . -.8(5) no
C9 C8 C13 C14 . . 178.6(3) no
S2 N2 C14 O4 . . 178.2(2) no
Cu1 N2 C14 O4 3 . -11.7(4) no
S2 N2 C14 C13 . . -3.7(3) no
Cu1 N2 C14 C13 3 . 166.5(2) no
C12 C13 C14 O4 . . -179.6(3) no
C8 C13 C14 O4 . . .9(5) no
C12 C13 C14 N2 . . 2.2(3) no
C8 C13 C14 N2 . . -177.3(3) no
C17 N3 C15 N4 . . .4(4) no
Cu1 N3 C15 N4 . . -174.0(2) no
C16 N4 C15 N3 . . -.2(4) no
C15 N4 C16 C17 . . -.1(4) no
N4 C16 C17 N3 . . .3(4) no
C15 N3 C17 C16 . . -.5(4) no
Cu1 N3 C17 C16 . . 174.1(2) no
C20 N5 C18 N6 . . -1.1(4) no
Cu1 N5 C18 N6 . . -179.8(2) no
C19 N6 C18 N5 . . .7(4) no
C18 N6 C19 C20 . . .0(4) no
N6 C19 C20 N5 . . -.6(4) no
C18 N5 C20 C19 . . 1.1(4) no
Cu1 N5 C20 C19 . . 179.9(2) no
